data_4502123
loop_
_publ_author_name
'Adarsh, N. N.'
'Sahoo, Pathik'
'Dastidar, Parthasarathi'

_publ_section_title
;
 Is a Crystal Engineering Approach Useful in Designing Metallogels? A Case
 Study
;
_journal_issue 11
_journal_name_full 'Crystal Growth &amp; Design'
_journal_page_first 4976
_journal_paper_doi 10.1021/cg101078f
_journal_volume 10
_journal_year 2010
_chemical_formula_sum 'C36 H42 Cu N6 O12'
_chemical_formula_weight 814.30
_chemical_name_systematic
; 
 ? 
;
_space_group_IT_number 2
_symmetry_cell_setting triclinic
_symmetry_space_group_name_Hall '-P 1'
_symmetry_space_group_name_H-M 'P -1'
_atom_sites_solution_hydrogens geom
_atom_sites_solution_primary direct
_atom_sites_solution_secondary difmap
_audit_creation_method SHELXL-97
_cell_angle_alpha 108.0030(10)
_cell_angle_beta 98.5860(10)
_cell_angle_gamma 106.5620(10)
_cell_formula_units_Z 2
_cell_length_a 12.1211(5)
_cell_length_b 13.0168(5)
_cell_length_c 14.4926(5)
_cell_measurement_temperature 298(2)
_cell_volume 2012.52(14)
_computing_cell_refinement 'Bruker Apex II and SAINT (Bruker, 2006)'
_computing_data_collection 'Bruker Apex II (Bruker, 2006)'
_computing_data_reduction SAINT
_computing_molecular_graphics 'Mercury 2.3 (Macrae et al., 2008)'
_computing_publication_material 'Bruker Apex II'
_computing_structure_refinement 'SHELXL-97 (Sheldrick, 1997)'
_computing_structure_solution 'SHELXS-97 (Sheldrick, 1990)'
_diffrn_ambient_temperature 298(2)
_diffrn_detector_area_resol_mean 3
_diffrn_measured_fraction_theta_full 0.998
_diffrn_measured_fraction_theta_max 0.998
_diffrn_measurement_device_type 'Bruker CCD area detector'
_diffrn_measurement_method 'omega scan'
_diffrn_radiation_monochromator graphite
_diffrn_radiation_source 'fine-focus sealed tube'
_diffrn_radiation_type MoK\a
_diffrn_radiation_wavelength 0.71073
_diffrn_reflns_av_R_equivalents 0.0424
_diffrn_reflns_av_sigmaI/netI 0.0520
_diffrn_reflns_limit_h_max 14
_diffrn_reflns_limit_h_min -14
_diffrn_reflns_limit_k_max 15
_diffrn_reflns_limit_k_min -15
_diffrn_reflns_limit_l_max 17
_diffrn_reflns_limit_l_min -17
_diffrn_reflns_number 18834
_diffrn_reflns_theta_full 24.99
_diffrn_reflns_theta_max 24.99
_diffrn_reflns_theta_min 1.53
_exptl_absorpt_coefficient_mu 0.609
_exptl_absorpt_correction_T_max 0.9529
_exptl_absorpt_correction_T_min 0.8777
_exptl_absorpt_correction_type multi-scan
_exptl_absorpt_process_details sadabs
_exptl_crystal_colour green
_exptl_crystal_density_diffrn 1.344
_exptl_crystal_density_method 'not measured'
_exptl_crystal_description plate
_exptl_crystal_F_000 850
_exptl_crystal_size_max 0.22
_exptl_crystal_size_mid 0.16
_exptl_crystal_size_min 0.08
_platon_squeeze_details ' ?'
_refine_diff_density_max 0.300
_refine_diff_density_min -0.289
_refine_diff_density_rms 0.056
_refine_ls_extinction_method none
_refine_ls_goodness_of_fit_ref 1.033
_refine_ls_hydrogen_treatment mixed
_refine_ls_matrix_type full
_refine_ls_number_parameters 481
_refine_ls_number_reflns 7090
_refine_ls_number_restraints 0
_refine_ls_restrained_S_all 1.033
_refine_ls_R_factor_all 0.0502
_refine_ls_R_factor_gt 0.0389
_refine_ls_shift/su_max 0.001
_refine_ls_shift/su_mean 0.000
_refine_ls_structure_factor_coef Fsqd
_refine_ls_weighting_details 'calc w=1/[\s^2^(Fo^2^)+(0.0000P)^2^+2.0000P] where P=(Fo^2^+2Fc^2^)/3'
_refine_ls_weighting_scheme calc
_refine_ls_wR_factor_gt 0.0746
_refine_ls_wR_factor_ref 0.0781
_reflns_number_gt 5711
_reflns_number_total 7090
_reflns_threshold_expression >2sigma(I)
_cod_data_source_file cg101078f_si_002.cif
_cod_data_source_block 4
_cod_original_cell_volume 2012.51(13)
_cod_original_sg_symbol_H-M P-1
_cod_database_code 4502123

loop_
_symmetry_equiv_pos_as_xyz
'x, y, z'
'-x, -y, -z'

loop_
_atom_site_label
_atom_site_type_symbol
_atom_site_fract_x
_atom_site_fract_y
_atom_site_fract_z
_atom_site_U_iso_or_equiv
_atom_site_adp_type
_atom_site_occupancy
_atom_site_symmetry_multiplicity
_atom_site_calc_flag
_atom_site_refinement_flags
Cu1 Cu 0.78970(3) 0.91119(2) 0.40324(2) 0.01735(9) Uani 1 1 d .
N1 N 0.69146(18) 0.80900(17) 0.23656(15) 0.0218(5) Uani 1 1 d .
C2 C 0.6693(2) 0.6956(2) 0.19916(18) 0.0211(6) Uani 1 1 d .
H2 H 0.6657 0.6565 0.2433 0.025 Uiso 1 1 calc R
C3 C 0.6513(2) 0.6327(2) 0.09802(18) 0.0214(6) Uani 1 1 d .
C4 C 0.6545(2) 0.6899(2) 0.03205(19) 0.0267(6) Uani 1 1 d .
H4 H 0.6420 0.6504 -0.0363 0.032 Uiso 1 1 calc R
C5 C 0.6765(3) 0.8070(2) 0.0700(2) 0.0304(7) Uani 1 1 d .
H5 H 0.6789 0.8477 0.0272 0.036 Uiso 1 1 calc R
C6 C 0.6950(2) 0.8637(2) 0.17196(19) 0.0263(6) Uani 1 1 d .
H6 H 0.7105 0.9427 0.1966 0.032 Uiso 1 1 calc R
N7 N 0.63092(19) 0.51341(17) 0.07071(15) 0.0235(5) Uani 1 1 d .
H7 H 0.5995 0.4805 0.1084 0.028 Uiso 1 1 calc R
C8 C 0.6562(2) 0.4459(2) -0.00942(19) 0.0247(6) Uani 1 1 d .
O9 O 0.69100(19) 0.47925(16) -0.07367(14) 0.0388(5) Uani 1 1 d .
C10 C 0.6400(2) 0.3255(2) -0.01423(18) 0.0228(6) Uani 1 1 d .
C11 C 0.6493(3) 0.2968(2) 0.07110(19) 0.0297(7) Uani 1 1 d .
H11 H 0.6669 0.3541 0.1341 0.036 Uiso 1 1 calc R
C12 C 0.6329(3) 0.1857(2) 0.0636(2) 0.0348(7) Uani 1 1 d .
H12 H 0.6392 0.1679 0.1211 0.042 Uiso 1 1 calc R
C13 C 0.6069(2) 0.0999(2) -0.0299(2) 0.0300(7) Uani 1 1 d .
H13 H 0.5946 0.0242 -0.0351 0.036 Uiso 1 1 calc R
C14 C 0.5990(2) 0.1263(2) -0.11594(18) 0.0219(6) Uani 1 1 d .
C15 C 0.6167(2) 0.2392(2) -0.10778(18) 0.0218(6) Uani 1 1 d .
H15 H 0.6129 0.2574 -0.1651 0.026 Uiso 1 1 calc R
C16 C 0.5647(2) 0.0273(2) -0.21479(19) 0.0233(6) Uani 1 1 d .
O17 O 0.50225(18) -0.06974(15) -0.22524(13) 0.0332(5) Uani 1 1 d .
N18 N 0.60767(19) 0.05407(17) -0.28894(14) 0.0225(5) Uani 1 1 d .
H18 H 0.6526 0.1240 -0.2755 0.027 Uiso 1 1 calc R
C19 C 0.5821(2) -0.0276(2) -0.38734(18) 0.0201(6) Uani 1 1 d .
C20 C 0.6715(2) -0.0218(2) -0.43698(18) 0.0201(6) Uani 1 1 d .
H20 H 0.7464 0.0346 -0.4041 0.024 Uiso 1 1 calc R
N21 N 0.65356(18) -0.09500(16) -0.53112(15) 0.0187(5) Uani 1 1 d .
C22 C 0.5453(2) -0.1768(2) -0.57731(19) 0.0233(6) Uani 1 1 d .
H22 H 0.5326 -0.2288 -0.6419 0.028 Uiso 1 1 calc R
C23 C 0.4528(2) -0.1865(2) -0.53250(19) 0.0256(6) Uani 1 1 d .
H23 H 0.3787 -0.2437 -0.5669 0.031 Uiso 1 1 calc R
C24 C 0.4699(2) -0.1111(2) -0.43619(18) 0.0232(6) Uani 1 1 d .
H24 H 0.4079 -0.1161 -0.4049 0.028 Uiso 1 1 calc R
O25 O 0.79039(15) 1.05502(13) 0.38848(12) 0.0223(4) Uani 1 1 d .
C26 C 0.8483(2) 1.1489(2) 0.46398(19) 0.0194(6) Uani 1 1 d .
O27 O 0.91080(15) 1.15591(14) 0.54356(13) 0.0239(4) Uani 1 1 d .
C28 C 0.8345(2) 1.2566(2) 0.45454(18) 0.0189(5) Uani 1 1 d .
C29 C 0.7747(2) 1.2548(2) 0.36253(19) 0.0221(6) Uani 1 1 d .
H29 H 0.7441 1.1863 0.3066 0.026 Uiso 1 1 calc R
C30 C 0.7614(2) 1.3527(2) 0.35488(19) 0.0236(6) Uani 1 1 d .
H30 H 0.7219 1.3500 0.2935 0.028 Uiso 1 1 calc R
C31 C 0.8066(2) 1.4581(2) 0.43842(18) 0.0194(5) Uani 1 1 d .
C32 C 0.7970(2) 1.5615(2) 0.43227(19) 0.0209(6) Uani 1 1 d .
H32 H 0.7575 1.5607 0.3717 0.025 Uiso 1 1 calc R
C33 C 0.8451(2) 1.6632(2) 0.51411(18) 0.0192(5) Uani 1 1 d .
C34 C 0.8397(2) 1.7741(2) 0.5058(2) 0.0208(6) Uani 1 1 d .
O35 O 0.79242(15) 1.76827(13) 0.41890(12) 0.0216(4) Uani 1 1 d .
O36 O 0.88076(15) 1.86409(14) 0.58337(13) 0.0246(4) Uani 1 1 d .
C37 C 0.9041(2) 1.6644(2) 0.60655(19) 0.0234(6) Uani 1 1 d .
H37 H 0.9369 1.7334 0.6620 0.028 Uiso 1 1 calc R
C38 C 0.9135(2) 1.5662(2) 0.61508(18) 0.0227(6) Uani 1 1 d .
H38 H 0.9513 1.5685 0.6768 0.027 Uiso 1 1 calc R
C39 C 0.8664(2) 1.4600(2) 0.53138(18) 0.0184(5) Uani 1 1 d .
C40 C 0.8786(2) 1.3573(2) 0.53678(18) 0.0194(5) Uani 1 1 d .
H40 H 0.9174 1.3581 0.5975 0.023 Uiso 1 1 calc R
O41 O 0.94741(17) 0.93260(17) 0.37329(14) 0.0214(4) Uani 1 1 d .
O42 O 0.20016(19) 0.74476(18) 0.25712(16) 0.0525(6) Uani 1 1 d .
C43 C 0.1460(3) 0.6423(3) 0.2074(2) 0.0432(8) Uani 1 1 d .
H43 H 0.1909 0.5968 0.1857 0.052 Uiso 1 1 calc R
N44 N 0.0286(2) 0.5906(2) 0.18176(19) 0.0429(7) Uani 1 1 d .
C45 C -0.0489(3) 0.6523(4) 0.2126(3) 0.0712(12) Uani 1 1 d .
H45A H -0.0021 0.7290 0.2592 0.107 Uiso 1 1 calc R
H45B H -0.1011 0.6129 0.2443 0.107 Uiso 1 1 calc R
H45C H -0.0954 0.6562 0.1549 0.107 Uiso 1 1 calc R
C46 C -0.0284(4) 0.4692(3) 0.1207(3) 0.0807(14) Uani 1 1 d .
H46A H 0.0311 0.4342 0.1123 0.121 Uiso 1 1 calc R
H46B H -0.0723 0.4603 0.0561 0.121 Uiso 1 1 calc R
H46C H -0.0819 0.4325 0.1531 0.121 Uiso 1 1 calc R
O47 O 0.53462(19) 0.44976(17) 0.22110(14) 0.0418(5) Uani 1 1 d .
C48 C 0.4859(2) 0.3720(2) 0.2490(2) 0.0324(7) Uani 1 1 d .
H48 H 0.4918 0.3001 0.2189 0.039 Uiso 1 1 calc R
N49 N 0.4267(2) 0.3824(2) 0.31756(19) 0.0388(6) Uani 1 1 d .
C50 C 0.4111(4) 0.4915(3) 0.3655(3) 0.0729(13) Uani 1 1 d .
H50A H 0.4795 0.5540 0.3698 0.109 Uiso 1 1 calc R
H50B H 0.4026 0.4989 0.4318 0.109 Uiso 1 1 calc R
H50C H 0.3410 0.4935 0.3264 0.109 Uiso 1 1 calc R
C51 C 0.3706(3) 0.2855(3) 0.3452(3) 0.0554(10) Uani 1 1 d .
H51A H 0.3902 0.2203 0.3099 0.083 Uiso 1 1 calc R
H51B H 0.2857 0.2661 0.3276 0.083 Uiso 1 1 calc R
H51C H 0.3990 0.3063 0.4163 0.083 Uiso 1 1 calc R
H41A H 0.992(3) 0.904(2) 0.401(2) 0.035(9) Uiso 1 1 d .
H41B H 0.986(3) 0.995(3) 0.385(2) 0.050(11) Uiso 1 1 d .

loop_
_atom_site_aniso_label
_atom_site_aniso_U_11
_atom_site_aniso_U_22
_atom_site_aniso_U_33
_atom_site_aniso_U_23
_atom_site_aniso_U_13
_atom_site_aniso_U_12
Cu1 0.02443(17) 0.01196(15) 0.01809(16) 0.00569(12) 0.00705(13) 0.00902(13)
N1 0.0253(12) 0.0184(11) 0.0194(11) 0.0044(9) 0.0046(9) 0.0078(9)
C2 0.0256(14) 0.0195(13) 0.0189(13) 0.0072(11) 0.0072(11) 0.0081(11)
C3 0.0198(14) 0.0179(13) 0.0215(14) 0.0028(11) 0.0029(11) 0.0054(11)
C4 0.0338(16) 0.0258(15) 0.0161(13) 0.0038(12) 0.0053(12) 0.0092(13)
C5 0.0430(18) 0.0262(15) 0.0233(15) 0.0121(12) 0.0070(13) 0.0116(13)
C6 0.0322(16) 0.0200(14) 0.0271(15) 0.0083(12) 0.0057(12) 0.0110(12)
N7 0.0325(13) 0.0174(11) 0.0184(11) 0.0049(9) 0.0100(10) 0.0057(10)
C8 0.0276(15) 0.0217(14) 0.0208(14) 0.0041(12) 0.0053(12) 0.0076(12)
O9 0.0691(15) 0.0277(11) 0.0319(11) 0.0143(9) 0.0317(11) 0.0218(10)
C10 0.0262(15) 0.0222(14) 0.0202(14) 0.0056(11) 0.0095(11) 0.0092(12)
C11 0.0435(18) 0.0241(15) 0.0164(14) 0.0015(12) 0.0070(13) 0.0115(13)
C12 0.055(2) 0.0320(16) 0.0205(15) 0.0118(13) 0.0104(14) 0.0168(15)
C13 0.0393(17) 0.0233(15) 0.0291(16) 0.0105(13) 0.0106(13) 0.0116(13)
C14 0.0258(14) 0.0197(13) 0.0193(13) 0.0050(11) 0.0089(11) 0.0080(11)
C15 0.0244(14) 0.0236(14) 0.0180(13) 0.0078(11) 0.0092(11) 0.0074(12)
C16 0.0279(15) 0.0212(14) 0.0212(14) 0.0064(11) 0.0083(12) 0.0098(12)
O17 0.0494(13) 0.0189(10) 0.0242(10) 0.0056(8) 0.0129(9) 0.0029(9)
N18 0.0297(13) 0.0158(11) 0.0175(11) 0.0021(9) 0.0095(10) 0.0044(9)
C19 0.0294(15) 0.0157(13) 0.0173(13) 0.0043(11) 0.0092(11) 0.0112(11)
C20 0.0242(14) 0.0147(12) 0.0198(13) 0.0048(11) 0.0048(11) 0.0070(11)
N21 0.0244(12) 0.0151(11) 0.0192(11) 0.0060(9) 0.0070(9) 0.0104(9)
C22 0.0332(16) 0.0170(13) 0.0172(13) 0.0027(11) 0.0048(12) 0.0099(12)
C23 0.0244(15) 0.0227(14) 0.0228(14) 0.0037(12) 0.0040(12) 0.0046(12)
C24 0.0234(14) 0.0271(15) 0.0223(14) 0.0099(12) 0.0094(12) 0.0109(12)
O25 0.0295(10) 0.0125(9) 0.0248(10) 0.0061(8) 0.0071(8) 0.0084(8)
C26 0.0201(14) 0.0160(13) 0.0265(15) 0.0099(12) 0.0103(12) 0.0083(11)
O27 0.0306(10) 0.0203(9) 0.0238(10) 0.0096(8) 0.0034(8) 0.0134(8)
C28 0.0182(13) 0.0175(13) 0.0249(14) 0.0099(11) 0.0076(11) 0.0089(11)
C29 0.0292(15) 0.0135(13) 0.0203(14) 0.0037(11) 0.0031(11) 0.0074(11)
C30 0.0314(15) 0.0192(13) 0.0189(14) 0.0064(11) 0.0005(12) 0.0108(12)
C31 0.0197(14) 0.0165(13) 0.0227(14) 0.0076(11) 0.0055(11) 0.0073(11)
C32 0.0240(14) 0.0186(13) 0.0225(14) 0.0096(11) 0.0056(11) 0.0091(11)
C33 0.0194(13) 0.0148(12) 0.0241(14) 0.0072(11) 0.0086(11) 0.0055(11)
C34 0.0211(14) 0.0174(13) 0.0298(15) 0.0117(12) 0.0137(12) 0.0083(11)
O35 0.0306(10) 0.0161(9) 0.0222(10) 0.0090(8) 0.0074(8) 0.0117(8)
O36 0.0330(11) 0.0127(9) 0.0255(10) 0.0052(8) 0.0084(8) 0.0059(8)
C37 0.0300(15) 0.0169(13) 0.0209(14) 0.0043(11) 0.0052(12) 0.0082(12)
C38 0.0311(15) 0.0211(14) 0.0170(13) 0.0082(11) 0.0030(11) 0.0112(12)
C39 0.0206(13) 0.0163(12) 0.0207(13) 0.0075(11) 0.0070(11) 0.0085(11)
C40 0.0240(14) 0.0181(13) 0.0184(13) 0.0081(11) 0.0065(11) 0.0091(11)
O41 0.0259(11) 0.0147(10) 0.0257(10) 0.0087(9) 0.0061(8) 0.0090(9)
O42 0.0467(14) 0.0383(13) 0.0457(14) -0.0024(11) 0.0197(11) -0.0081(11)
C43 0.0378(19) 0.044(2) 0.0392(19) 0.0052(16) 0.0139(15) 0.0111(16)
N44 0.0324(15) 0.0457(16) 0.0364(15) 0.0079(13) 0.0028(12) 0.0044(13)
C45 0.045(2) 0.099(3) 0.059(3) 0.013(2) 0.0145(19) 0.028(2)
C46 0.068(3) 0.049(2) 0.080(3) 0.012(2) -0.020(2) -0.013(2)
O47 0.0547(14) 0.0369(12) 0.0346(12) 0.0156(10) 0.0219(11) 0.0095(11)
C48 0.0338(17) 0.0301(16) 0.0312(16) 0.0074(13) 0.0091(14) 0.0122(14)
N49 0.0479(16) 0.0358(15) 0.0501(16) 0.0226(13) 0.0318(14) 0.0229(13)
C50 0.102(3) 0.048(2) 0.097(3) 0.032(2) 0.068(3) 0.039(2)
C51 0.071(3) 0.045(2) 0.067(2) 0.0319(19) 0.038(2) 0.0237(19)

loop_
_atom_type_symbol
_atom_type_description
_atom_type_scat_dispersion_real
_atom_type_scat_dispersion_imag
_atom_type_scat_source
C C 0.0033 0.0016 'International Tables Vol C Tables 4.2.6.8 and 6.1.1.4'
Cu Cu 0.3201 1.2651 'International Tables Vol C Tables 4.2.6.8 and 6.1.1.4'
N N 0.0061 0.0033 'International Tables Vol C Tables 4.2.6.8 and 6.1.1.4'
O O 0.0106 0.0060 'International Tables Vol C Tables 4.2.6.8 and 6.1.1.4'
H H 0.0000 0.0000 'International Tables Vol C Tables 4.2.6.8 and 6.1.1.4'

loop_
_geom_angle_atom_site_label_1
_geom_angle_atom_site_label_2
_geom_angle_atom_site_label_3
_geom_angle
_geom_angle_site_symmetry_1
_geom_angle_site_symmetry_3
O25 Cu1 O35 178.88(8) . 1_545
O25 Cu1 O41 90.88(8) . .
O35 Cu1 O41 88.14(8) 1_545 .
O25 Cu1 N21 91.42(7) . 1_566
O35 Cu1 N21 89.40(7) 1_545 1_566
O41 Cu1 N21 165.92(8) . 1_566
O25 Cu1 N1 90.90(7) . .
O35 Cu1 N1 89.68(7) 1_545 .
O41 Cu1 N1 91.73(7) . .
N21 Cu1 N1 102.13(8) 1_566 .
C2 N1 C6 117.5(2) . .
C2 N1 Cu1 118.69(16) . .
C6 N1 Cu1 119.58(17) . .
N1 C2 C3 123.6(2) . .
N1 C2 H2 118.2 . .
C3 C2 H2 118.2 . .
C4 C3 C2 118.4(2) . .
C4 C3 N7 125.0(2) . .
C2 C3 N7 116.6(2) . .
C3 C4 C5 118.4(2) . .
C3 C4 H4 120.8 . .
C5 C4 H4 120.8 . .
C4 C5 C6 119.7(2) . .
C4 C5 H5 120.2 . .
C6 C5 H5 120.2 . .
N1 C6 C5 122.5(2) . .
N1 C6 H6 118.8 . .
C5 C6 H6 118.8 . .
C8 N7 C3 126.1(2) . .
C8 N7 H7 116.9 . .
C3 N7 H7 116.9 . .
O9 C8 N7 123.4(2) . .
O9 C8 C10 121.2(2) . .
N7 C8 C10 115.4(2) . .
C15 C10 C11 118.7(2) . .
C15 C10 C8 118.5(2) . .
C11 C10 C8 122.8(2) . .
C12 C11 C10 121.1(2) . .
C12 C11 H11 119.5 . .
C10 C11 H11 119.5 . .
C11 C12 C13 119.8(3) . .
C11 C12 H12 120.1 . .
C13 C12 H12 120.1 . .
C12 C13 C14 120.3(2) . .
C12 C13 H13 119.8 . .
C14 C13 H13 119.8 . .
C15 C14 C13 119.6(2) . .
C15 C14 C16 123.4(2) . .
C13 C14 C16 116.9(2) . .
C14 C15 C10 120.4(2) . .
C14 C15 H15 119.8 . .
C10 C15 H15 119.8 . .
O17 C16 N18 123.7(2) . .
O17 C16 C14 120.8(2) . .
N18 C16 C14 115.5(2) . .
C16 N18 C19 123.2(2) . .
C16 N18 H18 118.4 . .
C19 N18 H18 118.4 . .
C20 C19 C24 119.2(2) . .
C20 C19 N18 118.6(2) . .
C24 C19 N18 122.1(2) . .
N21 C20 C19 122.2(2) . .
N21 C20 H20 118.9 . .
C19 C20 H20 118.9 . .
C22 N21 C20 118.3(2) . .
C22 N21 Cu1 121.10(16) . 1_544
C20 N21 Cu1 120.46(17) . 1_544
N21 C22 C23 122.3(2) . .
N21 C22 H22 118.8 . .
C23 C22 H22 118.8 . .
C22 C23 C24 119.9(2) . .
C22 C23 H23 120.1 . .
C24 C23 H23 120.1 . .
C23 C24 C19 118.1(2) . .
C23 C24 H24 120.9 . .
C19 C24 H24 120.9 . .
C26 O25 Cu1 117.53(15) . .
O27 C26 O25 124.9(2) . .
O27 C26 C28 119.0(2) . .
O25 C26 C28 116.0(2) . .
C40 C28 C29 119.5(2) . .
C40 C28 C26 119.6(2) . .
C29 C28 C26 120.9(2) . .
C30 C29 C28 120.6(2) . .
C30 C29 H29 119.7 . .
C28 C29 H29 119.7 . .
C29 C30 C31 121.2(2) . .
C29 C30 H30 119.4 . .
C31 C30 H30 119.4 . .
C32 C31 C30 122.6(2) . .
C32 C31 C39 119.1(2) . .
C30 C31 C39 118.3(2) . .
C33 C32 C31 121.1(2) . .
C33 C32 H32 119.5 . .
C31 C32 H32 119.5 . .
C32 C33 C37 119.6(2) . .
C32 C33 C34 120.8(2) . .
C37 C33 C34 119.6(2) . .
O36 C34 O35 125.0(2) . .
O36 C34 C33 118.6(2) . .
O35 C34 C33 116.4(2) . .
C34 O35 Cu1 117.84(15) . 1_565
C38 C37 C33 120.7(2) . .
C38 C37 H37 119.7 . .
C33 C37 H37 119.7 . .
C37 C38 C39 121.1(2) . .
C37 C38 H38 119.4 . .
C39 C38 H38 119.4 . .
C40 C39 C38 122.5(2) . .
C40 C39 C31 119.0(2) . .
C38 C39 C31 118.4(2) . .
C28 C40 C39 121.4(2) . .
C28 C40 H40 119.3 . .
C39 C40 H40 119.3 . .
Cu1 O41 H41A 116.3(19) . .
Cu1 O41 H41B 115(3) . .
H41A O41 H41B 106(3) . .
O42 C43 N44 125.5(3) . .
O42 C43 H43 117.3 . .
N44 C43 H43 117.3 . .
C43 N44 C45 121.9(3) . .
C43 N44 C46 121.8(3) . .
C45 N44 C46 116.3(3) . .
N44 C45 H45A 109.5 . .
N44 C45 H45B 109.5 . .
H45A C45 H45B 109.5 . .
N44 C45 H45C 109.5 . .
H45A C45 H45C 109.5 . .
H45B C45 H45C 109.5 . .
N44 C46 H46A 109.5 . .
N44 C46 H46B 109.5 . .
H46A C46 H46B 109.5 . .
N44 C46 H46C 109.5 . .
H46A C46 H46C 109.5 . .
H46B C46 H46C 109.5 . .
O47 C48 N49 125.2(3) . .
O47 C48 H48 117.4 . .
N49 C48 H48 117.4 . .
C48 N49 C51 121.7(3) . .
C48 N49 C50 120.1(3) . .
C51 N49 C50 118.2(3) . .
N49 C50 H50A 109.5 . .
N49 C50 H50B 109.5 . .
H50A C50 H50B 109.5 . .
N49 C50 H50C 109.5 . .
H50A C50 H50C 109.5 . .
H50B C50 H50C 109.5 . .
N49 C51 H51A 109.5 . .
N49 C51 H51B 109.5 . .
H51A C51 H51B 109.5 . .
N49 C51 H51C 109.5 . .
H51A C51 H51C 109.5 . .
H51B C51 H51C 109.5 . .

loop_
_geom_bond_atom_site_label_1
_geom_bond_atom_site_label_2
_geom_bond_distance
_geom_bond_site_symmetry_2
Cu1 O25 1.9468(16) .
Cu1 O35 1.9511(16) 1_545
Cu1 O41 1.9847(19) .
Cu1 N21 2.019(2) 1_566
Cu1 N1 2.297(2) .
N1 C2 1.335(3) .
N1 C6 1.338(3) .
C2 C3 1.388(3) .
C2 H2 0.9300 .
C3 C4 1.380(3) .
C3 N7 1.414(3) .
C4 C5 1.380(4) .
C4 H4 0.9300 .
C5 C6 1.382(4) .
C5 H5 0.9300 .
C6 H6 0.9300 .
N7 C8 1.358(3) .
N7 H7 0.8600 .
C8 O9 1.223(3) .
C8 C10 1.500(3) .
C10 C15 1.394(3) .
C10 C11 1.396(3) .
C11 C12 1.369(4) .
C11 H11 0.9300 .
C12 C13 1.385(4) .
C12 H12 0.9300 .
C13 C14 1.389(3) .
C13 H13 0.9300 .
C14 C15 1.388(3) .
C14 C16 1.504(3) .
C15 H15 0.9300 .
C16 O17 1.222(3) .
C16 N18 1.357(3) .
N18 C19 1.415(3) .
N18 H18 0.8600 .
C19 C20 1.385(3) .
C19 C24 1.387(3) .
C20 N21 1.344(3) .
C20 H20 0.9300 .
N21 C22 1.343(3) .
N21 Cu1 2.019(2) 1_544
C22 C23 1.372(3) .
C22 H22 0.9300 .
C23 C24 1.380(3) .
C23 H23 0.9300 .
C24 H24 0.9300 .
O25 C26 1.280(3) .
C26 O27 1.244(3) .
C26 C28 1.501(3) .
C28 C40 1.367(3) .
C28 C29 1.409(3) .
C29 C30 1.365(3) .
C29 H29 0.9300 .
C30 C31 1.413(3) .
C30 H30 0.9300 .
C31 C32 1.411(3) .
C31 C39 1.421(3) .
C32 C33 1.372(3) .
C32 H32 0.9300 .
C33 C37 1.414(3) .
C33 C34 1.504(3) .
C34 O36 1.253(3) .
C34 O35 1.273(3) .
O35 Cu1 1.9512(16) 1_565
C37 C38 1.356(3) .
C37 H37 0.9300 .
C38 C39 1.420(3) .
C38 H38 0.9300 .
C39 C40 1.411(3) .
C40 H40 0.9300 .
O41 H41A 0.85(3) .
O41 H41B 0.77(3) .
O42 C43 1.223(3) .
C43 N44 1.325(4) .
C43 H43 0.9300 .
N44 C45 1.436(4) .
N44 C46 1.445(4) .
C45 H45A 0.9600 .
C45 H45B 0.9600 .
C45 H45C 0.9600 .
C46 H46A 0.9600 .
C46 H46B 0.9600 .
C46 H46C 0.9600 .
O47 C48 1.234(3) .
C48 N49 1.306(3) .
C48 H48 0.9300 .
N49 C51 1.454(4) .
N49 C50 1.455(4) .
C50 H50A 0.9600 .
C50 H50B 0.9600 .
C50 H50C 0.9600 .
C51 H51A 0.9600 .
C51 H51B 0.9600 .
C51 H51C 0.9600 .

loop_
_geom_hbond_atom_site_label_D
_geom_hbond_atom_site_label_H
_geom_hbond_atom_site_label_A
_geom_hbond_distance_DH
_geom_hbond_distance_HA
_geom_hbond_distance_DA
_geom_hbond_angle_DHA
_geom_hbond_site_symmetry_A
N18 H18 O42 0.86 2.00 2.820(3) 158.2 2_665
O41 H41A O27 0.85(3) 1.81(3) 2.665(3) 178(3) 2_776
O41 H41B O36 0.77(3) 1.93(3) 2.679(3) 163(3) 2_786

loop_
_platon_squeeze_void_nr
_platon_squeeze_void_average_x
_platon_squeeze_void_average_y
_platon_squeeze_void_average_z
_platon_squeeze_void_volume
_platon_squeeze_void_count_electrons
1 0.000 0.000 0.000 403.8 64.5
